data_1518878
loop_
_publ_author_name
'Wang, M.'
'Xu, G.'
'Wang, D.'
'Zou, Y.'
'Frey, W.'
'Buchmeiser, M. R.'

_publ_section_title
;
 Group 4 metal complexes bearing the aminoborane motif: origin of tandem
 ring-opening metathesis/vinyl-insertion polymerization
;
_journal_issue 17
_journal_name_full 'Polym. Chem.'
_journal_page_first 3290
_journal_paper_doi 10.1039/C5PY00303B
_journal_volume 6
_journal_year 2015
_chemical_formula_moiety 'C34 H39 B Cl2 N2 O Si Zr'
_chemical_formula_sum 'C34 H39 B Cl2 N2 O Si Zr'
_chemical_formula_weight 692.69
_chemical_name_systematic 'compound Zr-1'
_space_group_IT_number 2
_symmetry_cell_setting triclinic
_symmetry_space_group_name_Hall '-P 1'
_symmetry_space_group_name_H-M 'P -1'
_atom_sites_solution_hydrogens geom
_atom_sites_solution_primary direct
_atom_sites_solution_secondary difmap
_audit_creation_method SHELXL-97
_audit_update_record
;
2015-02-19 deposited with the CCDC.
2015-03-19 downloaded from the CCDC.
;
_cell_angle_alpha 105.517(4)
_cell_angle_beta 91.645(3)
_cell_angle_gamma 106.554(3)
_cell_formula_units_Z 2
_cell_length_a 8.8424(6)
_cell_length_b 12.4631(9)
_cell_length_c 16.1075(12)
_cell_measurement_reflns_used 8670
_cell_measurement_temperature 110(2)
_cell_measurement_theta_max 30.66
_cell_measurement_theta_min 1.78
_cell_volume 1628.9(2)
_computing_cell_refinement 'Bruker APEXII Software Suite, 2008'
_computing_data_collection 'Bruker APEXII Software Suite, 2008'
_computing_data_reduction 'Bruker APEXII Software Suite, 2008'
_computing_molecular_graphics 'SHELXTL-plus, XP (Sheldrick, 1991)'
_computing_structure_refinement 'SHELXL-97 (Sheldrick, 1997)'
_computing_structure_solution 'SHELXS-97 (Sheldrick, 1990)'
_diffrn_ambient_temperature 110(2)
_diffrn_measured_fraction_theta_full 0.983
_diffrn_measured_fraction_theta_max 0.983
_diffrn_measurement_device_type 'Bruker Kappa APEXII Duo'
_diffrn_measurement_method 'Omega + Phi Scans'
_diffrn_radiation_monochromator Triumph
_diffrn_radiation_source 'fine-focus sealed tube'
_diffrn_radiation_type MoK\a
_diffrn_radiation_wavelength 0.71073
_diffrn_reflns_av_R_equivalents 0.0250
_diffrn_reflns_av_sigmaI/netI 0.0262
_diffrn_reflns_limit_h_max 12
_diffrn_reflns_limit_h_min -12
_diffrn_reflns_limit_k_max 17
_diffrn_reflns_limit_k_min -17
_diffrn_reflns_limit_l_max 23
_diffrn_reflns_limit_l_min -23
_diffrn_reflns_number 35338
_diffrn_reflns_theta_full 30.66
_diffrn_reflns_theta_max 30.66
_diffrn_reflns_theta_min 1.78
_diffrn_standards_decay_% 0
_diffrn_standards_interval_count 0
_diffrn_standards_number 0
_exptl_absorpt_coefficient_mu 0.568
_exptl_absorpt_correction_T_max 0.7461
_exptl_absorpt_correction_T_min 0.7030
_exptl_absorpt_correction_type multi-scan
_exptl_absorpt_process_details 'Blessing, 1995'
_exptl_crystal_colour yellow
_exptl_crystal_density_diffrn 1.412
_exptl_crystal_density_method 'not measured'
_exptl_crystal_description block
_exptl_crystal_F_000 716
_exptl_crystal_size_max 0.40
_exptl_crystal_size_mid 0.38
_exptl_crystal_size_min 0.23
_refine_diff_density_max 0.573
_refine_diff_density_min -0.348
_refine_diff_density_rms 0.068
_refine_ls_extinction_coef 0.0064(4)
_refine_ls_extinction_expression Fc^*^=kFc[1+0.001xFc^2^\l^3^/sin(2\q)]^-1/4^
_refine_ls_extinction_method SHELXL
_refine_ls_goodness_of_fit_ref 1.038
_refine_ls_hydrogen_treatment constr
_refine_ls_matrix_type full
_refine_ls_number_parameters 402
_refine_ls_number_reflns 9935
_refine_ls_number_restraints 12
_refine_ls_restrained_S_all 1.038
_refine_ls_R_factor_all 0.0341
_refine_ls_R_factor_gt 0.0259
_refine_ls_shift/su_max 0.002
_refine_ls_shift/su_mean 0.000
_refine_ls_structure_factor_coef Fsqd
_refine_ls_weighting_details 'calc w=1/[\s^2^(Fo^2^)+(0.0309P)^2^+0.6444P] where P=(Fo^2^+2Fc^2^)/3'
_refine_ls_weighting_scheme calc
_refine_ls_wR_factor_gt 0.0629
_refine_ls_wR_factor_ref 0.0659
_reflns_number_gt 8670
_reflns_number_total 9935
_reflns_threshold_expression >2sigma(I)
_cod_data_source_file c5py00303b2.cif
_cod_data_source_block buch45
_cod_depositor_comments 'Adding full bibliography for 1518877--1518881.cif.'
_cod_database_code 1518878

loop_
_symmetry_equiv_pos_as_xyz
'x, y, z'
'-x, -y, -z'

loop_
_atom_site_label
_atom_site_type_symbol
_atom_site_fract_x
_atom_site_fract_y
_atom_site_fract_z
_atom_site_U_iso_or_equiv
_atom_site_adp_type
_atom_site_occupancy
_atom_site_symmetry_multiplicity
_atom_site_calc_flag
_atom_site_refinement_flags
_atom_site_disorder_assembly
_atom_site_disorder_group
Zr1 Zr 0.190399(13) 0.660401(11) 0.221721(8) 0.01343(4) Uani 1 1 d . . .
Cl1 Cl 0.16187(4) 0.51815(3) 0.08548(2) 0.02202(7) Uani 1 1 d . . .
Cl2 Cl -0.01280(4) 0.70588(3) 0.30918(2) 0.02024(7) Uani 1 1 d . . .
Si1 Si 0.49104(4) 0.65180(3) 0.29326(2) 0.01405(7) Uani 1 1 d . . .
N1 N 0.15667(12) 0.43922(9) 0.36529(7) 0.01310(19) Uani 1 1 d . . .
O1 O 0.12990(11) 0.77494(8) 0.14753(6) 0.01721(18) Uani 1 1 d . E .
B1 B 0.06148(16) 0.34283(12) 0.27379(9) 0.0145(2) Uani 1 1 d . . .
N2 N 0.28884(12) 0.59607(9) 0.30932(7) 0.01345(19) Uani 1 1 d . . .
C1 C 0.24492(14) 0.55233(11) 0.37918(8) 0.0136(2) Uani 1 1 d . . .
C2 C 0.29181(15) 0.62423(12) 0.46480(8) 0.0177(2) Uani 1 1 d . . .
H2 H 0.3488 0.7046 0.4752 0.021 Uiso 1 1 calc R . .
C3 C 0.25608(16) 0.57947(12) 0.53396(8) 0.0192(2) Uani 1 1 d . . .
H3 H 0.2879 0.6289 0.5917 0.023 Uiso 1 1 calc R . .
C4 C 0.17377(16) 0.46234(12) 0.51911(8) 0.0179(2) Uani 1 1 d . . .
H4 H 0.1519 0.4295 0.5659 0.022 Uiso 1 1 calc R . .
C5 C 0.12414(14) 0.39419(11) 0.43402(8) 0.0146(2) Uani 1 1 d . . .
C6 C 0.03139(15) 0.27098(11) 0.40386(8) 0.0158(2) Uani 1 1 d . . .
C7 C -0.01156(14) 0.23644(11) 0.31390(8) 0.0154(2) Uani 1 1 d . . .
C8 C -0.09871(15) 0.11968(12) 0.27542(9) 0.0189(2) Uani 1 1 d . . .
H8 H -0.1316 0.0934 0.2148 0.023 Uiso 1 1 calc R . .
C9 C -0.13823(16) 0.04126(12) 0.32432(9) 0.0210(3) Uani 1 1 d . . .
H9 H -0.1967 -0.0381 0.2968 0.025 Uiso 1 1 calc R . .
C10 C -0.09254(17) 0.07823(13) 0.41355(9) 0.0223(3) Uani 1 1 d . . .
H10 H -0.1192 0.0239 0.4464 0.027 Uiso 1 1 calc R . .
C11 C -0.00844(16) 0.19398(12) 0.45437(9) 0.0200(3) Uani 1 1 d . . .
H11 H 0.0214 0.2203 0.5153 0.024 Uiso 1 1 calc R . .
C12 C -0.07207(15) 0.39541(12) 0.24219(8) 0.0168(2) Uani 1 1 d . . .
H12A H -0.1251 0.4248 0.2929 0.020 Uiso 1 1 calc R . .
H12B H -0.0177 0.4629 0.2214 0.020 Uiso 1 1 calc R . .
C13 C -0.19835(18) 0.30841(13) 0.17083(10) 0.0260(3) Uani 1 1 d . . .
H13A H -0.1473 0.2771 0.1207 0.039 Uiso 1 1 calc R . .
H13B H -0.2701 0.3477 0.1535 0.039 Uiso 1 1 calc R . .
H13C H -0.2591 0.2443 0.1923 0.039 Uiso 1 1 calc R . .
C14 C 0.18211(15) 0.31224(11) 0.20399(8) 0.0162(2) Uani 1 1 d . . .
H14A H 0.1199 0.2515 0.1517 0.019 Uiso 1 1 calc R . .
H14B H 0.2341 0.3831 0.1864 0.019 Uiso 1 1 calc R . .
C15 C 0.31060(17) 0.26902(13) 0.23725(9) 0.0221(3) Uani 1 1 d . . .
H15A H 0.3724 0.3281 0.2894 0.033 Uiso 1 1 calc R . .
H15B H 0.3810 0.2552 0.1924 0.033 Uiso 1 1 calc R . .
H15C H 0.2607 0.1960 0.2513 0.033 Uiso 1 1 calc R . .
C16 C 0.48161(15) 0.94984(11) 0.23967(8) 0.0167(2) Uani 1 1 d . . .
C17 C 0.47475(17) 1.06246(12) 0.27561(9) 0.0217(3) Uani 1 1 d . . .
H17 H 0.5098 1.1202 0.2462 0.026 Uiso 1 1 calc R . .
C18 C 0.41613(18) 1.08991(13) 0.35504(10) 0.0243(3) Uani 1 1 d . . .
H18 H 0.4107 1.1668 0.3798 0.029 Uiso 1 1 calc R . .
C19 C 0.36524(17) 1.00607(12) 0.39868(9) 0.0218(3) Uani 1 1 d . . .
H19 H 0.3235 1.0261 0.4524 0.026 Uiso 1 1 calc R . .
C20 C 0.37442(15) 0.89322(12) 0.36496(8) 0.0173(2) Uani 1 1 d . . .
H20 H 0.3407 0.8368 0.3956 0.021 Uiso 1 1 calc R . .
C21 C 0.43435(14) 0.86408(11) 0.28490(8) 0.0151(2) Uani 1 1 d . . .
C22 C 0.45489(14) 0.75265(11) 0.23328(8) 0.0148(2) Uani 1 1 d . . .
C23 C 0.52012(14) 0.77860(12) 0.15514(8) 0.0165(2) Uani 1 1 d . . .
C24 C 0.53464(15) 0.89602(12) 0.15887(9) 0.0183(2) Uani 1 1 d . . .
C25 C 0.58767(18) 0.94007(13) 0.09007(9) 0.0248(3) Uani 1 1 d . . .
H25 H 0.5968 1.0187 0.0925 0.030 Uiso 1 1 calc R . .
C26 C 0.62654(19) 0.86736(15) 0.01850(10) 0.0299(3) Uani 1 1 d . . .
H26 H 0.6621 0.8963 -0.0287 0.036 Uiso 1 1 calc R . .
C27 C 0.61412(19) 0.75172(14) 0.01474(10) 0.0287(3) Uani 1 1 d . . .
H27 H 0.6428 0.7034 -0.0347 0.034 Uiso 1 1 calc R . .
C28 C 0.56051(16) 0.70645(13) 0.08208(9) 0.0225(3) Uani 1 1 d . . .
H28 H 0.5513 0.6275 0.0787 0.027 Uiso 1 1 calc R . .
C29 C 0.57136(16) 0.53867(12) 0.22714(9) 0.0216(3) Uani 1 1 d . . .
H29A H 0.5873 0.4880 0.2616 0.032 Uiso 1 1 calc R . .
H29B H 0.6731 0.5765 0.2092 0.032 Uiso 1 1 calc R . .
H29C H 0.4962 0.4917 0.1756 0.032 Uiso 1 1 calc R . .
C30 C 0.62454(15) 0.73229(13) 0.39613(9) 0.0214(3) Uani 1 1 d . . .
H30A H 0.5878 0.7970 0.4284 0.032 Uiso 1 1 calc R . .
H30B H 0.7330 0.7632 0.3828 0.032 Uiso 1 1 calc R . .
H30C H 0.6230 0.6790 0.4313 0.032 Uiso 1 1 calc R . .
C31 C 0.07469(18) 0.87702(13) 0.18556(9) 0.0231(3) Uani 1 1 d . . .
H31A H 0.1296 0.9202 0.2446 0.028 Uiso 0.83 1 d P A 1
H31B H -0.0413 0.8526 0.1885 0.028 Uiso 0.83 1 d P B 1
H31C H 0.1522 0.9340 0.2308 0.028 Uiso 0.17 1 d P C 2
H31D H -0.0236 0.8536 0.2092 0.028 Uiso 0.17 1 d P D 2
C32 C 0.1179(3) 0.9515(2) 0.12353(14) 0.0231(4) Uani 0.83 1 d P E 1
H32A H 0.2318 0.9976 0.1343 0.028 Uiso 0.83 1 calc PR E 1
H32B H 0.0525 1.0050 0.1277 0.028 Uiso 0.83 1 calc PR E 1
C33 C 0.0790(3) 0.8571(2) 0.03547(13) 0.0225(4) Uani 0.83 1 d P E 1
H33A H -0.0368 0.8265 0.0174 0.027 Uiso 0.83 1 calc PR E 1
H33B H 0.1333 0.8876 -0.0101 0.027 Uiso 0.83 1 calc PR E 1
C32A C 0.0534(15) 0.9249(12) 0.1137(9) 0.031(3) Uani 0.17 1 d PU E 2
H32C H -0.0596 0.8977 0.0893 0.037 Uiso 0.17 1 calc PR E 2
H32D H 0.0895 1.0114 0.1334 0.037 Uiso 0.17 1 calc PR E 2
C33A C 0.146(2) 0.8834(14) 0.0527(10) 0.045(3) Uani 0.17 1 d PU E 2
H33C H 0.2560 0.9364 0.0657 0.054 Uiso 0.17 1 calc PR E 2
H33D H 0.1035 0.8807 -0.0057 0.054 Uiso 0.17 1 calc PR E 2
C34 C 0.14313(17) 0.76379(12) 0.05443(8) 0.0195(3) Uani 1 1 d . . .
H34A H 0.0796 0.6850 0.0183 0.023 Uiso 0.83 1 calc PR E 1
H34B H 0.2552 0.7771 0.0425 0.023 Uiso 0.83 1 calc PR E 1
H34C H 0.0534 0.7047 0.0183 0.023 Uiso 0.17 1 d P F 2
H34D H 0.2390 0.7472 0.0373 0.023 Uiso 0.17 1 d P G 2

loop_
_atom_site_aniso_label
_atom_site_aniso_U_11
_atom_site_aniso_U_22
_atom_site_aniso_U_33
_atom_site_aniso_U_23
_atom_site_aniso_U_13
_atom_site_aniso_U_12
Zr1 0.01162(6) 0.01551(6) 0.01403(6) 0.00543(4) 0.00175(4) 0.00435(4)
Cl1 0.03010(16) 0.01679(15) 0.01690(14) 0.00319(11) -0.00238(12) 0.00569(13)
Cl2 0.01571(13) 0.02414(16) 0.02125(15) 0.00621(12) 0.00673(11) 0.00648(12)
Si1 0.01145(14) 0.01341(16) 0.01628(16) 0.00225(12) 0.00111(12) 0.00413(12)
N1 0.0130(4) 0.0140(5) 0.0132(5) 0.0046(4) 0.0016(4) 0.0047(4)
O1 0.0204(4) 0.0188(5) 0.0151(4) 0.0056(3) 0.0027(3) 0.0094(4)
B1 0.0159(6) 0.0133(6) 0.0125(6) 0.0026(5) -0.0006(5) 0.0026(5)
N2 0.0127(4) 0.0130(5) 0.0143(5) 0.0036(4) 0.0012(4) 0.0036(4)
C1 0.0126(5) 0.0147(6) 0.0141(5) 0.0039(4) 0.0012(4) 0.0054(4)
C2 0.0197(6) 0.0149(6) 0.0161(6) 0.0022(5) 0.0002(4) 0.0042(5)
C3 0.0226(6) 0.0193(6) 0.0135(5) 0.0015(5) -0.0002(5) 0.0061(5)
C4 0.0216(6) 0.0197(6) 0.0141(5) 0.0060(5) 0.0020(5) 0.0077(5)
C5 0.0148(5) 0.0165(6) 0.0145(5) 0.0061(4) 0.0020(4) 0.0060(5)
C6 0.0166(5) 0.0161(6) 0.0161(6) 0.0054(5) 0.0027(4) 0.0062(5)
C7 0.0144(5) 0.0163(6) 0.0157(5) 0.0045(5) 0.0020(4) 0.0049(5)
C8 0.0189(6) 0.0186(6) 0.0177(6) 0.0044(5) 0.0019(5) 0.0042(5)
C9 0.0191(6) 0.0161(6) 0.0258(7) 0.0059(5) 0.0029(5) 0.0021(5)
C10 0.0242(6) 0.0203(7) 0.0253(7) 0.0126(5) 0.0049(5) 0.0055(5)
C11 0.0230(6) 0.0217(7) 0.0166(6) 0.0087(5) 0.0028(5) 0.0055(5)
C12 0.0169(5) 0.0170(6) 0.0161(6) 0.0036(5) 0.0013(4) 0.0056(5)
C13 0.0263(7) 0.0243(7) 0.0247(7) 0.0021(6) -0.0070(5) 0.0091(6)
C14 0.0183(5) 0.0154(6) 0.0152(5) 0.0037(5) 0.0032(4) 0.0061(5)
C15 0.0226(6) 0.0219(7) 0.0264(7) 0.0085(5) 0.0059(5) 0.0120(5)
C16 0.0144(5) 0.0158(6) 0.0189(6) 0.0058(5) 0.0008(4) 0.0024(5)
C17 0.0239(6) 0.0155(6) 0.0264(7) 0.0085(5) 0.0014(5) 0.0049(5)
C18 0.0305(7) 0.0163(6) 0.0261(7) 0.0034(5) 0.0016(6) 0.0099(6)
C19 0.0258(7) 0.0200(7) 0.0199(6) 0.0030(5) 0.0042(5) 0.0097(5)
C20 0.0177(5) 0.0173(6) 0.0175(6) 0.0049(5) 0.0030(4) 0.0061(5)
C21 0.0126(5) 0.0141(6) 0.0171(6) 0.0037(4) 0.0007(4) 0.0026(4)
C22 0.0136(5) 0.0140(6) 0.0157(5) 0.0032(4) 0.0032(4) 0.0033(4)
C23 0.0126(5) 0.0173(6) 0.0167(6) 0.0039(5) 0.0023(4) 0.0009(5)
C24 0.0153(5) 0.0186(6) 0.0182(6) 0.0057(5) 0.0015(4) 0.0004(5)
C25 0.0270(7) 0.0214(7) 0.0225(7) 0.0092(6) 0.0035(5) -0.0011(6)
C26 0.0324(8) 0.0317(8) 0.0200(7) 0.0102(6) 0.0087(6) -0.0018(6)
C27 0.0293(7) 0.0302(8) 0.0194(7) 0.0024(6) 0.0099(6) 0.0015(6)
C28 0.0213(6) 0.0206(7) 0.0205(6) 0.0017(5) 0.0057(5) 0.0024(5)
C29 0.0174(6) 0.0194(7) 0.0272(7) 0.0025(5) 0.0041(5) 0.0080(5)
C30 0.0154(6) 0.0240(7) 0.0220(6) 0.0011(5) -0.0021(5) 0.0070(5)
C31 0.0308(7) 0.0225(7) 0.0221(6) 0.0071(5) 0.0062(5) 0.0165(6)
C32 0.0327(12) 0.0195(11) 0.0199(9) 0.0066(8) 0.0018(9) 0.0115(10)
C33 0.0308(10) 0.0223(10) 0.0169(8) 0.0066(7) -0.0026(8) 0.0117(9)
C32A 0.036(5) 0.023(5) 0.036(5) 0.013(4) -0.006(5) 0.011(4)
C33A 0.063(7) 0.043(6) 0.039(6) 0.023(5) 0.007(5) 0.021(5)
C34 0.0265(6) 0.0195(6) 0.0130(5) 0.0047(5) 0.0016(5) 0.0076(5)

loop_
_atom_type_symbol
_atom_type_description
_atom_type_scat_dispersion_real
_atom_type_scat_dispersion_imag
_atom_type_scat_source
C C 0.0033 0.0016 'International Tables Vol C Tables 4.2.6.8 and 6.1.1.4'
H H 0.0000 0.0000 'International Tables Vol C Tables 4.2.6.8 and 6.1.1.4'
B B 0.0013 0.0007 'International Tables Vol C Tables 4.2.6.8 and 6.1.1.4'
N N 0.0061 0.0033 'International Tables Vol C Tables 4.2.6.8 and 6.1.1.4'
O O 0.0106 0.0060 'International Tables Vol C Tables 4.2.6.8 and 6.1.1.4'
Si Si 0.0817 0.0704 'International Tables Vol C Tables 4.2.6.8 and 6.1.1.4'
Cl Cl 0.1484 0.1585 'International Tables Vol C Tables 4.2.6.8 and 6.1.1.4'
Zr Zr -2.9673 0.5597 'International Tables Vol C Tables 4.2.6.8 and 6.1.1.4'

loop_
_geom_angle_atom_site_label_1
_geom_angle_atom_site_label_2
_geom_angle_atom_site_label_3
_geom_angle
N2 Zr1 O1 164.84(4)
N2 Zr1 C22 76.12(4)
O1 Zr1 C22 92.57(4)
N2 Zr1 Cl1 104.63(3)
O1 Zr1 Cl1 86.91(3)
C22 Zr1 Cl1 99.18(3)
N2 Zr1 Cl2 95.21(3)
O1 Zr1 Cl2 84.64(3)
C22 Zr1 Cl2 131.37(3)
Cl1 Zr1 Cl2 128.976(13)
N2 Zr1 C21 87.09(4)
O1 Zr1 C21 78.06(4)
C22 Zr1 C21 32.67(4)
Cl1 Zr1 C21 126.66(3)
Cl2 Zr1 C21 100.43(3)
N2 Zr1 Si1 37.30(3)
O1 Zr1 Si1 132.43(3)
C22 Zr1 Si1 39.86(3)
Cl1 Zr1 Si1 98.439(12)
Cl2 Zr1 Si1 123.534(12)
C21 Zr1 Si1 60.89(3)
N2 Si1 C29 113.30(6)
N2 Si1 C30 113.48(6)
C29 Si1 C30 109.57(6)
N2 Si1 C22 94.99(5)
C29 Si1 C22 112.97(6)
C30 Si1 C22 111.96(6)
N2 Si1 Zr1 45.13(3)
C29 Si1 Zr1 115.99(5)
C30 Si1 Zr1 134.39(4)
C22 Si1 Zr1 51.30(4)
C1 N1 C5 120.13(11)
C1 N1 B1 128.95(10)
C5 N1 B1 110.65(10)
C31 O1 C34 108.77(9)
C31 O1 Zr1 124.89(8)
C34 O1 Zr1 126.31(7)
C7 B1 C14 111.42(10)
C7 B1 C12 113.36(10)
C14 B1 C12 115.60(10)
C7 B1 N1 96.88(9)
C14 B1 N1 111.90(10)
C12 B1 N1 105.97(10)
C1 N2 Si1 122.07(8)
C1 N2 Zr1 138.35(8)
Si1 N2 Zr1 97.57(5)
N1 C1 N2 120.37(11)
N1 C1 C2 118.97(11)
N2 C1 C2 120.66(11)
C3 C2 C1 120.73(12)
C3 C2 H2 119.6
C1 C2 H2 119.6
C2 C3 C4 119.86(12)
C2 C3 H3 120.1
C4 C3 H3 120.1
C3 C4 C5 118.22(12)
C3 C4 H4 120.9
C5 C4 H4 120.9
N1 C5 C4 121.92(12)
N1 C5 C6 110.69(11)
C4 C5 C6 127.38(12)
C11 C6 C7 122.86(12)
C11 C6 C5 126.56(12)
C7 C6 C5 110.56(11)
C8 C7 C6 117.05(12)
C8 C7 B1 132.03(11)
C6 C7 B1 110.81(11)
C9 C8 C7 121.05(12)
C9 C8 H8 119.5
C7 C8 H8 119.5
C8 C9 C10 120.45(13)
C8 C9 H9 119.8
C10 C9 H9 119.8
C11 C10 C9 120.20(13)
C11 C10 H10 119.9
C9 C10 H10 119.9
C10 C11 C6 118.37(12)
C10 C11 H11 120.8
C6 C11 H11 120.8
C13 C12 B1 114.63(11)
C13 C12 H12A 108.6
B1 C12 H12A 108.6
C13 C12 H12B 108.6
B1 C12 H12B 108.6
H12A C12 H12B 107.6
C12 C13 H13A 109.5
C12 C13 H13B 109.5
H13A C13 H13B 109.5
C12 C13 H13C 109.5
H13A C13 H13C 109.5
H13B C13 H13C 109.5
C15 C14 B1 114.22(11)
C15 C14 H14A 108.7
B1 C14 H14A 108.7
C15 C14 H14B 108.7
B1 C14 H14B 108.7
H14A C14 H14B 107.6
C14 C15 H15A 109.5
C14 C15 H15B 109.5
H15A C15 H15B 109.5
C14 C15 H15C 109.5
H15A C15 H15C 109.5
H15B C15 H15C 109.5
C17 C16 C21 120.56(12)
C17 C16 C24 131.66(12)
C21 C16 C24 107.77(11)
C16 C17 C18 119.31(13)
C16 C17 H17 120.3
C18 C17 H17 120.3
C17 C18 C19 120.69(13)
C17 C18 H18 119.7
C19 C18 H18 119.7
C18 C19 C20 121.09(13)
C18 C19 H19 119.5
C20 C19 H19 119.5
C19 C20 C21 119.00(12)
C19 C20 H20 120.5
C21 C20 H20 120.5
C20 C21 C16 119.30(12)
C20 C21 C22 130.91(12)
C16 C21 C22 109.76(11)
C20 C21 Zr1 93.16(8)
C16 C21 Zr1 123.46(8)
C22 C21 Zr1 55.95(6)
C23 C22 C21 104.29(11)
C23 C22 Si1 130.14(9)
C21 C22 Si1 117.51(9)
C23 C22 Zr1 117.28(8)
C21 C22 Zr1 91.38(7)
Si1 C22 Zr1 88.84(5)
C28 C23 C24 119.52(12)
C28 C23 C22 130.54(12)
C24 C23 C22 109.89(11)
C25 C24 C23 120.62(13)
C25 C24 C16 131.05(13)
C23 C24 C16 108.29(11)
C26 C25 C24 118.94(14)
C26 C25 H25 120.5
C24 C25 H25 120.5
C25 C26 C27 120.77(14)
C25 C26 H26 119.6
C27 C26 H26 119.6
C28 C27 C26 120.99(14)
C28 C27 H27 119.5
C26 C27 H27 119.5
C27 C28 C23 119.15(14)
C27 C28 H28 120.4
C23 C28 H28 120.4
Si1 C29 H29A 109.5
Si1 C29 H29B 109.5
H29A C29 H29B 109.5
Si1 C29 H29C 109.5
H29A C29 H29C 109.5
H29B C29 H29C 109.5
Si1 C30 H30A 109.5
Si1 C30 H30B 109.5
H30A C30 H30B 109.5
Si1 C30 H30C 109.5
H30A C30 H30C 109.5
H30B C30 H30C 109.5
C32A C31 O1 105.4(5)
C32A C31 C32 21.7(5)
O1 C31 C32 103.87(13)
C32A C31 H31A 127.7
O1 C31 H31A 110.9
C32 C31 H31A 111.0
C32A C31 H31B 90.8
O1 C31 H31B 111.0
C32 C31 H31B 111.0
H31A C31 H31B 109.0
C32A C31 H31C 110.7
O1 C31 H31C 110.6
C32 C31 H31C 91.8
H31A C31 H31C 20.6
H31B C31 H31C 125.1
C32A C31 H31D 110.7
O1 C31 H31D 110.6
C32 C31 H31D 129.2
H31A C31 H31D 90.3
H31B C31 H31D 21.2
H31C C31 H31D 108.8
C31 C32 C33 101.22(17)
C31 C32 H32A 111.5
C33 C32 H32A 111.5
C31 C32 H32B 111.5
C33 C32 H32B 111.5
H32A C32 H32B 109.3
C34 C33 C32 102.25(15)
C34 C33 H33A 111.3
C32 C33 H33A 111.3
C34 C33 H33B 111.3
C32 C33 H33B 111.3
H33A C33 H33B 109.2
C33A C32A C31 105.1(10)
C33A C32A H32C 110.7
C31 C32A H32C 110.7
C33A C32A H32D 110.7
C31 C32A H32D 110.7
H32C C32A H32D 108.8
C32A C33A C34 109.2(11)
C32A C33A H33C 109.8
C34 C33A H33C 109.8
C32A C33A H33D 109.8
C34 C33A H33D 109.8
H33C C33A H33D 108.3
O1 C34 C33A 100.1(6)
O1 C34 C33 105.45(12)
C33A C34 C33 23.0(6)
O1 C34 H34A 110.7
C33A C34 H34A 132.1
C33 C34 H34A 110.7
O1 C34 H34B 110.7
C33A C34 H34B 92.7
C33 C34 H34B 110.7
H34A C34 H34B 108.8
O1 C34 H34C 111.7
C33A C34 H34C 111.7
C33 C34 H34C 89.2
H34A C34 H34C 22.6
H34B C34 H34C 125.5
O1 C34 H34D 111.8
C33A C34 H34D 111.8
C33 C34 H34D 127.0
H34A C34 H34D 90.2
H34B C34 H34D 20.3
H34C C34 H34D 109.5

loop_
_geom_bond_atom_site_label_1
_geom_bond_atom_site_label_2
_geom_bond_distance
Zr1 N2 2.0795(10)
Zr1 O1 2.2501(9)
Zr1 C22 2.2703(12)
Zr1 Cl1 2.3779(4)
Zr1 Cl2 2.4151(3)
Zr1 C21 2.7394(13)
Zr1 Si1 2.9084(4)
Si1 N2 1.7779(11)
Si1 C29 1.8541(14)
Si1 C30 1.8625(14)
Si1 C22 1.8645(13)
N1 C1 1.3566(16)
N1 C5 1.3720(15)
N1 B1 1.6520(17)
O1 C31 1.4786(16)
O1 C34 1.4798(15)
B1 C7 1.6084(19)
B1 C14 1.6181(19)
B1 C12 1.6334(19)
N2 C1 1.3953(15)
C1 C2 1.4039(17)
C2 C3 1.3801(18)
C2 H2 0.9500
C3 C4 1.3841(19)
C3 H3 0.9500
C4 C5 1.3866(18)
C4 H4 0.9500
C5 C6 1.4584(18)
C6 C11 1.3959(18)
C6 C7 1.4039(17)
C7 C8 1.3952(18)
C8 C9 1.3895(19)
C8 H8 0.9500
C9 C10 1.395(2)
C9 H9 0.9500
C10 C11 1.385(2)
C10 H10 0.9500
C11 H11 0.9500
C12 C13 1.5209(19)
C12 H12A 0.9900
C12 H12B 0.9900
C13 H13A 0.9800
C13 H13B 0.9800
C13 H13C 0.9800
C14 C15 1.5286(18)
C14 H14A 0.9900
C14 H14B 0.9900
C15 H15A 0.9800
C15 H15B 0.9800
C15 H15C 0.9800
C16 C17 1.3873(19)
C16 C21 1.4238(18)
C16 C24 1.4529(18)
C17 C18 1.388(2)
C17 H17 0.9500
C18 C19 1.390(2)
C18 H18 0.9500
C19 C20 1.3923(19)
C19 H19 0.9500
C20 C21 1.4050(17)
C20 H20 0.9500
C21 C22 1.4790(17)
C22 C23 1.4747(17)
C23 C28 1.4008(18)
C23 C24 1.4168(19)
C24 C25 1.3992(19)
C25 C26 1.382(2)
C25 H25 0.9500
C26 C27 1.398(2)
C26 H26 0.9500
C27 C28 1.387(2)
C27 H27 0.9500
C28 H28 0.9500
C29 H29A 0.9800
C29 H29B 0.9800
C29 H29C 0.9800
C30 H30A 0.9800
C30 H30B 0.9800
C30 H30C 0.9800
C31 C32A 1.467(13)
C31 C32 1.524(3)
C31 H31A 0.9901
C31 H31B 0.9893
C31 H31C 0.9602
C31 H31D 0.9589
C32 C33 1.537(3)
C32 H32A 0.9900
C32 H32B 0.9900
C33 C34 1.524(2)
C33 H33A 0.9900
C33 H33B 0.9900
C32A C33A 1.38(2)
C32A H32C 0.9900
C32A H32D 0.9900
C33A C34 1.493(15)
C33A H33C 0.9900
C33A H33D 0.9900
C34 H34A 0.9900
C34 H34B 0.9900
C34 H34C 0.9601
C34 H34D 0.9594

loop_
_geom_torsion_atom_site_label_1
_geom_torsion_atom_site_label_2
_geom_torsion_atom_site_label_3
_geom_torsion_atom_site_label_4
_geom_torsion
O1 Zr1 Si1 N2 163.35(6)
C22 Zr1 Si1 N2 162.66(7)
Cl1 Zr1 Si1 N2 -103.10(5)
Cl2 Zr1 Si1 N2 46.35(5)
C21 Zr1 Si1 N2 129.43(6)
N2 Zr1 Si1 C29 97.79(7)
O1 Zr1 Si1 C29 -98.86(6)
C22 Zr1 Si1 C29 -99.54(7)
Cl1 Zr1 Si1 C29 -5.31(5)
Cl2 Zr1 Si1 C29 144.14(5)
C21 Zr1 Si1 C29 -132.77(6)
N2 Zr1 Si1 C30 -79.18(8)
O1 Zr1 Si1 C30 84.17(8)
C22 Zr1 Si1 C30 83.48(9)
Cl1 Zr1 Si1 C30 177.71(7)
Cl2 Zr1 Si1 C30 -32.84(7)
C21 Zr1 Si1 C30 50.25(8)
N2 Zr1 Si1 C22 -162.66(7)
O1 Zr1 Si1 C22 0.69(6)
Cl1 Zr1 Si1 C22 94.24(5)
Cl2 Zr1 Si1 C22 -116.32(5)
C21 Zr1 Si1 C22 -33.23(6)
N2 Zr1 O1 C31 -58.39(18)
C22 Zr1 O1 C31 -99.56(10)
Cl1 Zr1 O1 C31 161.38(10)
Cl2 Zr1 O1 C31 31.76(10)
C21 Zr1 O1 C31 -70.11(10)
Si1 Zr1 O1 C31 -100.00(10)
N2 Zr1 O1 C34 119.52(15)
C22 Zr1 O1 C34 78.35(10)
Cl1 Zr1 O1 C34 -20.71(9)
Cl2 Zr1 O1 C34 -150.33(10)
C21 Zr1 O1 C34 107.79(10)
Si1 Zr1 O1 C34 77.91(10)
C1 N1 B1 C7 -178.98(11)
C5 N1 B1 C7 -5.01(12)
C1 N1 B1 C14 64.59(15)
C5 N1 B1 C14 -121.44(11)
C1 N1 B1 C12 -62.23(15)
C5 N1 B1 C12 111.73(11)
C29 Si1 N2 C1 89.25(11)
C30 Si1 N2 C1 -36.52(12)
C22 Si1 N2 C1 -153.09(10)
Zr1 Si1 N2 C1 -166.59(12)
C29 Si1 N2 Zr1 -104.16(6)
C30 Si1 N2 Zr1 130.07(6)
C22 Si1 N2 Zr1 13.50(5)
O1 Zr1 N2 C1 108.81(16)
C22 Zr1 N2 C1 151.45(13)
Cl1 Zr1 N2 C1 -112.51(12)
Cl2 Zr1 N2 C1 20.07(13)
C21 Zr1 N2 C1 120.29(13)
Si1 Zr1 N2 C1 162.80(15)
O1 Zr1 N2 Si1 -53.99(16)
C22 Zr1 N2 Si1 -11.35(5)
Cl1 Zr1 N2 Si1 84.70(4)
Cl2 Zr1 N2 Si1 -142.73(4)
C21 Zr1 N2 Si1 -42.51(5)
C5 N1 C1 N2 174.96(10)
B1 N1 C1 N2 -11.57(18)
C5 N1 C1 C2 -4.73(17)
B1 N1 C1 C2 168.74(11)
Si1 N2 C1 N1 -118.70(11)
Zr1 N2 C1 N1 81.54(16)
Si1 N2 C1 C2 60.99(14)
Zr1 N2 C1 C2 -98.77(14)
N1 C1 C2 C3 3.35(19)
N2 C1 C2 C3 -176.34(11)
C1 C2 C3 C4 0.3(2)
C2 C3 C4 C5 -2.5(2)
C1 N1 C5 C4 2.58(18)
B1 N1 C5 C4 -172.00(11)
C1 N1 C5 C6 -178.61(10)
B1 N1 C5 C6 6.82(13)
C3 C4 C5 N1 1.09(19)
C3 C4 C5 C6 -177.51(12)
N1 C5 C6 C11 172.58(12)
C4 C5 C6 C11 -8.7(2)
N1 C5 C6 C7 -5.81(14)
C4 C5 C6 C7 172.93(12)
C11 C6 C7 C8 0.44(19)
C5 C6 C7 C8 178.89(11)
C11 C6 C7 B1 -176.27(12)
C5 C6 C7 B1 2.18(14)
C14 B1 C7 C8 -57.73(17)
C12 B1 C7 C8 74.73(17)
N1 B1 C7 C8 -174.54(13)
C14 B1 C7 C6 118.32(12)
C12 B1 C7 C6 -109.22(12)
N1 B1 C7 C6 1.51(12)
C6 C7 C8 C9 -1.11(19)
B1 C7 C8 C9 174.75(13)
C7 C8 C9 C10 0.6(2)
C8 C9 C10 C11 0.6(2)
C9 C10 C11 C6 -1.2(2)
C7 C6 C11 C10 0.7(2)
C5 C6 C11 C10 -177.48(13)
C7 B1 C12 C13 -61.36(15)
C14 B1 C12 C13 69.04(15)
N1 B1 C12 C13 -166.39(11)
C7 B1 C14 C15 -51.57(14)
C12 B1 C14 C15 177.10(11)
N1 B1 C14 C15 55.67(14)
C21 C16 C17 C18 -2.17(19)
C24 C16 C17 C18 179.38(13)
C16 C17 C18 C19 0.3(2)
C17 C18 C19 C20 1.3(2)
C18 C19 C20 C21 -0.8(2)
C19 C20 C21 C16 -1.03(18)
C19 C20 C21 C22 -178.70(13)
C19 C20 C21 Zr1 -132.66(11)
C17 C16 C21 C20 2.56(18)
C24 C16 C21 C20 -178.65(11)
C17 C16 C21 C22 -179.31(12)
C24 C16 C21 C22 -0.53(14)
C17 C16 C21 Zr1 119.10(12)
C24 C16 C21 Zr1 -62.12(12)
N2 Zr1 C21 C20 -70.41(8)
O1 Zr1 C21 C20 106.54(8)
C22 Zr1 C21 C20 -138.96(12)
Cl1 Zr1 C21 C20 -176.53(6)
Cl2 Zr1 C21 C20 24.35(8)
Si1 Zr1 C21 C20 -98.36(8)
N2 Zr1 C21 C16 160.97(10)
O1 Zr1 C21 C16 -22.08(10)
C22 Zr1 C21 C16 92.43(12)
Cl1 Zr1 C21 C16 54.86(11)
Cl2 Zr1 C21 C16 -104.26(10)
Si1 Zr1 C21 C16 133.02(11)
N2 Zr1 C21 C22 68.55(8)
O1 Zr1 C21 C22 -114.50(8)
Cl1 Zr1 C21 C22 -37.57(8)
Cl2 Zr1 C21 C22 163.31(7)
Si1 Zr1 C21 C22 40.60(7)
C20 C21 C22 C23 178.80(13)
C16 C21 C22 C23 0.96(13)
Zr1 C21 C22 C23 118.63(9)
C20 C21 C22 Si1 -29.25(17)
C16 C21 C22 Si1 152.92(9)
Zr1 C21 C22 Si1 -89.41(8)
C20 C21 C22 Zr1 60.16(14)
C16 C21 C22 Zr1 -117.67(9)
N2 Si1 C22 C23 -137.86(12)
C29 Si1 C22 C23 -19.94(14)
C30 Si1 C22 C23 104.33(12)
Zr1 Si1 C22 C23 -125.62(13)
N2 Si1 C22 C21 78.71(10)
C29 Si1 C22 C21 -163.36(9)
C30 Si1 C22 C21 -39.09(11)
Zr1 Si1 C22 C21 90.95(9)
N2 Si1 C22 Zr1 -12.24(5)
C29 Si1 C22 Zr1 105.68(6)
C30 Si1 C22 Zr1 -130.04(5)
N2 Zr1 C22 C23 146.36(10)
O1 Zr1 C22 C23 -43.86(10)
Cl1 Zr1 C22 C23 43.43(10)
Cl2 Zr1 C22 C23 -128.98(8)
C21 Zr1 C22 C23 -106.87(12)
Si1 Zr1 C22 C23 135.64(12)
N2 Zr1 C22 C21 -106.77(8)
O1 Zr1 C22 C21 63.02(7)
Cl1 Zr1 C22 C21 150.30(7)
Cl2 Zr1 C22 C21 -22.11(9)
Si1 Zr1 C22 C21 -117.49(9)
N2 Zr1 C22 Si1 10.72(4)
O1 Zr1 C22 Si1 -179.49(4)
Cl1 Zr1 C22 Si1 -92.21(4)
Cl2 Zr1 C22 Si1 95.39(5)
C21 Zr1 C22 Si1 117.49(9)
C21 C22 C23 C28 -178.46(13)
Si1 C22 C23 C28 34.6(2)
Zr1 C22 C23 C28 -79.29(16)
C21 C22 C23 C24 -1.06(13)
Si1 C22 C23 C24 -148.01(11)
Zr1 C22 C23 C24 98.11(11)
C28 C23 C24 C25 0.49(19)
C22 C23 C24 C25 -177.24(12)
C28 C23 C24 C16 178.51(11)
C22 C23 C24 C16 0.78(14)
C17 C16 C24 C25 -3.8(2)
C21 C16 C24 C25 177.58(14)
C17 C16 C24 C23 178.45(14)
C21 C16 C24 C23 -0.15(14)
C23 C24 C25 C26 -0.3(2)
C16 C24 C25 C26 -177.84(14)
C24 C25 C26 C27 -0.3(2)
C25 C26 C27 C28 0.9(2)
C26 C27 C28 C23 -0.7(2)
C24 C23 C28 C27 0.04(19)
C22 C23 C28 C27 177.23(13)
C34 O1 C31 C32A 0.8(5)
Zr1 O1 C31 C32A 179.0(5)
C34 O1 C31 C32 -21.59(16)
Zr1 O1 C31 C32 156.63(11)
C32A C31 C32 C33 -57.8(16)
O1 C31 C32 C33 39.04(18)
C31 C32 C33 C34 -41.74(19)
O1 C31 C32A C33A -21.1(11)
C32 C31 C32A C33A 67.7(16)
C31 C32A C33A C34 34.3(14)
C31 O1 C34 C33A 17.9(7)
Zr1 O1 C34 C33A -160.3(7)
C31 O1 C34 C33 -5.01(16)
Zr1 O1 C34 C33 176.80(11)
C32A C33A C34 O1 -32.6(12)
C32A C33A C34 C33 73.3(17)
C32 C33 C34 O1 29.23(19)
C32 C33 C34 C33A -50.1(15)
